data_7001790
loop_
_publ_author_name
'Ehrhart, J\'er\^ome'
'Planeix, Jean-Marc'
'Kyritsakas-Gruber, Nathalie'
'Hosseini, Mir Wais'

_publ_section_title
;
 Molecular tectonics: generation and structural studies on 1- and 2D
 coordination networks based on a meta-cyclophane in 1,3-alternate
 conformation bearing four pyrazolyl units and cobalt, zinc and copper
 cations
;
_journal_issue 32
_journal_name_full 'Dalton Transactions'
_journal_page_first 6309
_journal_page_last 6314
_journal_paper_doi 10.1039/b903674a
_journal_year 2009
_chemical_formula_moiety 'C28 H32 Br2 Co N4'
_chemical_formula_sum 'C28 H32 Br2 Co N4'
_chemical_formula_weight 643.33
_chemical_name_systematic
;
?
;
_space_group_IT_number 60
_symmetry_cell_setting orthorhombic
_symmetry_space_group_name_Hall '-P 2n 2ab'
_symmetry_space_group_name_H-M 'P b c n'
_atom_sites_solution_hydrogens geom
_atom_sites_solution_primary direct
_atom_sites_solution_secondary difmap
_audit_creation_method SHELXL-97
_cell_angle_alpha 90.00
_cell_angle_beta 90.00
_cell_angle_gamma 90.00
_cell_formula_units_Z 8
_cell_length_a 26.3921(8)
_cell_length_b 20.8329(7)
_cell_length_c 16.2704(5)
_cell_measurement_reflns_used 4175
_cell_measurement_temperature 173(2)
_cell_measurement_theta_max 24.31
_cell_measurement_theta_min 2.45
_cell_volume 8945.9(5)
_computing_cell_refinement 'Bruker SMART'
_computing_data_collection 'Bruker SMART'
_computing_data_reduction 'Bruker SAINT'
_computing_molecular_graphics 'Bruker SHELXTL'
_computing_publication_material 'Bruker SHELXTL'
_computing_structure_refinement 'SHELXL-97 (Sheldrick, 1997)'
_computing_structure_solution 'SHELXS-97 (Sheldrick, 1990)'
_diffrn_ambient_temperature 173(2)
_diffrn_measured_fraction_theta_full 0.995
_diffrn_measured_fraction_theta_max 0.995
_diffrn_measurement_device_type 'CCD area detector'
_diffrn_measurement_method 'phi and omega scans'
_diffrn_radiation_monochromator graphite
_diffrn_radiation_source 'fine-focus sealed tube'
_diffrn_radiation_type MoK\a
_diffrn_radiation_wavelength 0.71073
_diffrn_reflns_av_R_equivalents 0.0400
_diffrn_reflns_av_sigmaI/netI 0.0890
_diffrn_reflns_limit_h_max 34
_diffrn_reflns_limit_h_min 0
_diffrn_reflns_limit_k_max 27
_diffrn_reflns_limit_k_min 0
_diffrn_reflns_limit_l_max 21
_diffrn_reflns_limit_l_min 0
_diffrn_reflns_number 65983
_diffrn_reflns_theta_full 27.56
_diffrn_reflns_theta_max 27.56
_diffrn_reflns_theta_min 1.96
_exptl_absorpt_coefficient_mu 2.185
_exptl_absorpt_correction_T_max 0.7352
_exptl_absorpt_correction_T_min 0.6691
_exptl_absorpt_correction_type multi-scan
_exptl_absorpt_process_details sadabs
_exptl_crystal_colour blue
_exptl_crystal_density_diffrn 0.955
_exptl_crystal_density_meas ?
_exptl_crystal_density_method 'not measured'
_exptl_crystal_description prism
_exptl_crystal_F_000 2600
_exptl_crystal_size_max 0.20
_exptl_crystal_size_mid 0.17
_exptl_crystal_size_min 0.15
_platon_squeeze_details
;
;
_refine_diff_density_max 0.552
_refine_diff_density_min -0.657
_refine_diff_density_rms 0.119
_refine_ls_extinction_method none
_refine_ls_goodness_of_fit_ref 1.034
_refine_ls_hydrogen_treatment constr
_refine_ls_matrix_type full
_refine_ls_number_parameters 317
_refine_ls_number_reflns 10294
_refine_ls_number_restraints 0
_refine_ls_restrained_S_all 1.034
_refine_ls_R_factor_all 0.1618
_refine_ls_R_factor_gt 0.0645
_refine_ls_shift/su_max 0.001
_refine_ls_shift/su_mean 0.000
_refine_ls_structure_factor_coef Fsqd
_refine_ls_weighting_details 'calc w=1/[\s^2^(Fo^2^)+(0.0498P)^2^+0.0000P] where P=(Fo^2^+2Fc^2^)/3'
_refine_ls_weighting_scheme calc
_refine_ls_wR_factor_gt 0.1439
_refine_ls_wR_factor_ref 0.1558
_reflns_number_gt 3829
_reflns_number_total 10294
_reflns_threshold_expression >2sigma(I)
_cod_data_source_file b903674a.txt
_cod_data_source_block e1109a
_cod_depositor_comments
;
The following automatic conversions were performed:
'_symmetry_cell_setting' value 'Orthorhombic' changed to 'orthorhombic'
according to '/home/saulius/struct/CIF-dictionaries/cif_core.dic'
dictionary named 'cif_core.dic' version 2.4.1 from 2010-06-29.

Automatic conversion script
Id: cif_fix_enum 1527 2010-12-29 10:47:43Z saulius 

The following automatic conversions were performed:

'_exptl_crystal_density_meas' value 'none' was changed to '?' - the
value is perceived as not measured.

Automatic conversion script
Id: cif_fix_values 3008 2015-01-20 13:52:24Z robertas 
;
_cod_original_sg_symbol_H-M Pbcn
_cod_database_code 7001790

loop_
_symmetry_equiv_pos_as_xyz
'x, y, z'
'-x+1/2, -y+1/2, z+1/2'
'-x, y, -z+1/2'
'x+1/2, -y+1/2, -z'
'-x, -y, -z'
'x-1/2, y-1/2, -z-1/2'
'x, -y, z-1/2'
'-x-1/2, y-1/2, z'

loop_
_atom_site_label
_atom_site_type_symbol
_atom_site_fract_x
_atom_site_fract_y
_atom_site_fract_z
_atom_site_U_iso_or_equiv
_atom_site_adp_type
_atom_site_occupancy
_atom_site_symmetry_multiplicity
_atom_site_calc_flag
_atom_site_refinement_flags
_atom_site_disorder_assembly
_atom_site_disorder_group
Co1 Co 0.20352(3) 0.07706(4) 0.86043(5) 0.0354(2) Uani 1 1 d . . .
Br1 Br 0.21877(2) 0.02082(4) 0.73613(4) 0.0569(2) Uani 1 1 d . . .
Br2 Br 0.19643(3) 0.18980(3) 0.84200(5) 0.0645(2) Uani 1 1 d . . .
C1 C 0.01762(19) 0.1353(3) 1.1743(3) 0.0255(13) Uani 1 1 d . . .
C2 C 0.0623(2) 0.1178(2) 1.1348(3) 0.0298(14) Uani 1 1 d . . .
C3 C 0.07561(19) 0.1465(3) 1.0598(3) 0.0287(14) Uani 1 1 d . . .
C4 C 0.0459(2) 0.1949(3) 1.0267(3) 0.0327(14) Uani 1 1 d . . .
C5 C 0.0019(2) 0.2153(2) 1.0682(3) 0.0258(13) Uani 1 1 d . . .
C6 C -0.01416(18) 0.1817(2) 1.1386(3) 0.0231(12) Uani 1 1 d . . .
C7 C 0.0962(2) 0.0650(3) 1.1695(3) 0.0496(18) Uani 1 1 d . . .
H7A H 0.1214 0.0839 1.2066 0.074 Uiso 1 1 calc R . .
H7B H 0.1136 0.0430 1.1243 0.074 Uiso 1 1 calc R . .
H7C H 0.0755 0.0340 1.1999 0.074 Uiso 1 1 calc R . .
C8 C 0.1207(2) 0.1236(3) 1.0117(3) 0.0347(15) Uani 1 1 d . . .
H8A H 0.1320 0.1577 0.9735 0.042 Uiso 1 1 calc R . .
H8B H 0.1490 0.1138 1.0496 0.042 Uiso 1 1 calc R . .
N1 N 0.10657(16) 0.0648(2) 0.9644(3) 0.038 Uani 1 1 d . . .
N2 N 0.13980(16) 0.0393(2) 0.9090(3) 0.0378(13) Uani 1 1 d . . .
C9 C 0.1186(2) -0.0172(3) 0.8849(3) 0.0409(16) Uani 1 1 d . . .
H9 H 0.1332 -0.0461 0.8464 0.049 Uiso 1 1 calc R . .
C10 C 0.0727(2) -0.0268(3) 0.9242(4) 0.0503(18) Uani 1 1 d . . .
H10 H 0.0502 -0.0621 0.9181 0.060 Uiso 1 1 calc R . .
C11 C 0.0668(2) 0.0254(3) 0.9733(4) 0.0490(18) Uani 1 1 d . . .
H11 H 0.0387 0.0329 1.0086 0.059 Uiso 1 1 calc R . .
C12 C 0.0597(2) 0.2234(3) 0.9436(3) 0.0547(19) Uani 1 1 d . . .
H12A H 0.0873 0.1986 0.9191 0.082 Uiso 1 1 calc R . .
H12B H 0.0705 0.2681 0.9508 0.082 Uiso 1 1 calc R . .
H12C H 0.0301 0.2221 0.9073 0.082 Uiso 1 1 calc R . .
C13 C -0.0293(2) 0.2693(3) 1.0329(3) 0.0332(14) Uani 1 1 d . . .
H13A H -0.0581 0.2498 1.0029 0.040 Uiso 1 1 calc R . .
H13B H -0.0082 0.2918 0.9917 0.040 Uiso 1 1 calc R . .
C14 C -0.06555(17) 0.1935(3) 1.1747(3) 0.0300(14) Uani 1 1 d . . .
H14A H -0.0629 0.2252 1.2190 0.045 Uiso 1 1 calc R . .
H14B H -0.0791 0.1532 1.1967 0.045 Uiso 1 1 calc R . .
H14C H -0.0883 0.2098 1.1319 0.045 Uiso 1 1 calc R . .
C15 C 0.4490(2) 0.1797(2) 0.9083(3) 0.0264(13) Uani 1 1 d . . .
C16 C 0.3975(2) 0.1647(3) 0.9083(3) 0.0315(14) Uani 1 1 d . . .
C17 C 0.3794(2) 0.1154(3) 0.8593(3) 0.0324(14) Uani 1 1 d . . .
C18 C 0.4117(2) 0.0810(3) 0.8088(3) 0.0357(15) Uani 1 1 d . . .
C19 C 0.46393(19) 0.0971(3) 0.8057(3) 0.0260(13) Uani 1 1 d . . .
C20 C 0.48203(18) 0.1439(3) 0.8589(3) 0.0261(13) Uani 1 1 d . . .
C21 C 0.3614(2) 0.2001(3) 0.9643(4) 0.0579(19) Uani 1 1 d . . .
H21A H 0.3273 0.1824 0.9580 0.087 Uiso 1 1 calc R . .
H21B H 0.3612 0.2458 0.9499 0.087 Uiso 1 1 calc R . .
H21C H 0.3725 0.1951 1.0215 0.087 Uiso 1 1 calc R . .
C22 C 0.32379(19) 0.1023(3) 0.8605(3) 0.0443(17) Uani 1 1 d . . .
H22A H 0.3053 0.1436 0.8594 0.053 Uiso 1 1 calc R . .
H22B H 0.3145 0.0782 0.8103 0.053 Uiso 1 1 calc R . .
N3 N 0.30781(16) 0.0661(2) 0.9319(3) 0.0360(12) Uani 1 1 d . . .
N4 N 0.25707(16) 0.0530(2) 0.9416(3) 0.0376(12) Uani 1 1 d . . .
C23 C 0.2537(3) 0.0218(3) 1.0142(4) 0.0466(17) Uani 1 1 d . . .
H23 H 0.2229 0.0062 1.0370 0.056 Uiso 1 1 calc R . .
C24 C 0.2996(2) 0.0155(3) 1.0501(4) 0.064(2) Uani 1 1 d . . .
H24 H 0.3073 -0.0040 1.1014 0.077 Uiso 1 1 calc R . .
C25 C 0.3329(3) 0.0440(4) 0.9951(4) 0.065(2) Uani 1 1 d . . .
H25 H 0.3686 0.0471 1.0023 0.078 Uiso 1 1 calc R . .
C26 C 0.3921(2) 0.0252(3) 0.7568(4) 0.060(2) Uani 1 1 d . . .
H26A H 0.3604 0.0090 0.7803 0.090 Uiso 1 1 calc R . .
H26B H 0.4174 -0.0093 0.7561 0.090 Uiso 1 1 calc R . .
H26C H 0.3860 0.0400 0.7005 0.090 Uiso 1 1 calc R . .
C27 C 0.53939(18) 0.1580(3) 0.8645(3) 0.0338(14) Uani 1 1 d . . .
H27A H 0.5585 0.1192 0.8503 0.051 Uiso 1 1 calc R . .
H27B H 0.5479 0.1712 0.9206 0.051 Uiso 1 1 calc R . .
H27C H 0.5481 0.1925 0.8261 0.051 Uiso 1 1 calc R . .
C28 C 0.5000 0.0613(4) 0.7500 0.036(2) Uani 1 2 d S . .
H28A H 0.4792 0.0330 0.7146 0.044 Uiso 0.50 1 calc PR . .
H28B H 0.5208 0.0330 0.7854 0.044 Uiso 0.50 1 calc PR . .
C29 C 0.0000 0.0992(3) 1.2500 0.0311(19) Uani 1 2 d S . .
H29A H 0.0282 0.0709 1.2673 0.037 Uiso 0.50 1 calc PR . .
H29B H -0.0282 0.0709 1.2327 0.037 Uiso 0.50 1 calc PR . .

loop_
_atom_site_aniso_label
_atom_site_aniso_U_11
_atom_site_aniso_U_22
_atom_site_aniso_U_33
_atom_site_aniso_U_23
_atom_site_aniso_U_13
_atom_site_aniso_U_12
Co1 0.0193(4) 0.0486(5) 0.0383(5) -0.0060(4) 0.0086(3) -0.0030(4)
Br1 0.0371(4) 0.0879(6) 0.0457(4) -0.0231(4) 0.0124(3) -0.0112(4)
Br2 0.0555(5) 0.0498(4) 0.0883(6) 0.0113(4) 0.0336(4) 0.0013(4)
C1 0.019(3) 0.029(3) 0.028(3) -0.007(3) 0.005(2) -0.007(3)
C2 0.026(3) 0.027(3) 0.036(3) -0.001(3) -0.003(3) 0.005(3)
C3 0.020(3) 0.036(4) 0.030(3) -0.007(3) 0.002(2) 0.000(3)
C4 0.038(4) 0.040(4) 0.020(3) -0.007(3) 0.010(3) -0.004(3)
C5 0.027(3) 0.030(3) 0.020(3) -0.003(3) -0.003(2) 0.007(3)
C6 0.018(3) 0.030(3) 0.021(3) -0.007(3) 0.001(2) 0.004(2)
C7 0.034(4) 0.066(5) 0.049(4) -0.004(3) 0.008(3) 0.016(3)
C8 0.025(3) 0.038(4) 0.041(3) -0.023(3) 0.001(3) -0.003(3)
N1 0.014 0.055 0.044 0.000 0.010 0.003
N2 0.013(3) 0.056(4) 0.044(3) -0.009(3) 0.011(2) 0.004(2)
C9 0.031(4) 0.044(4) 0.049(4) -0.019(3) 0.008(3) -0.012(3)
C10 0.036(4) 0.058(5) 0.057(4) -0.027(4) 0.020(3) -0.026(3)
C11 0.019(4) 0.061(5) 0.067(4) -0.029(4) 0.020(3) -0.024(3)
C12 0.046(4) 0.080(5) 0.038(4) 0.023(4) 0.022(3) 0.012(4)
C13 0.029(4) 0.043(4) 0.027(3) 0.002(3) -0.008(2) -0.002(3)
C14 0.011(3) 0.050(4) 0.030(3) 0.010(3) 0.004(2) 0.006(3)
C15 0.023(3) 0.032(4) 0.024(3) 0.006(3) 0.009(2) 0.000(3)
C16 0.014(3) 0.052(4) 0.029(3) 0.010(3) 0.012(2) 0.009(3)
C17 0.018(3) 0.049(4) 0.030(3) 0.004(3) 0.005(3) -0.004(3)
C18 0.033(4) 0.032(4) 0.042(4) 0.003(3) -0.004(3) -0.012(3)
C19 0.015(3) 0.028(3) 0.036(3) -0.002(3) 0.003(2) 0.001(3)
C20 0.013(3) 0.037(4) 0.028(3) 0.007(3) 0.005(2) 0.000(3)
C21 0.029(4) 0.069(5) 0.076(5) 0.002(4) 0.022(3) 0.002(4)
C22 0.009(3) 0.078(5) 0.046(4) 0.023(3) -0.002(3) -0.015(3)
N3 0.010(3) 0.056(3) 0.042(3) 0.009(3) -0.001(2) -0.008(2)
N4 0.015(3) 0.052(3) 0.046(3) 0.003(3) 0.009(2) -0.005(2)
C23 0.038(4) 0.045(4) 0.056(4) 0.016(3) 0.011(3) -0.014(3)
C24 0.031(4) 0.097(6) 0.063(5) 0.044(4) -0.005(3) -0.011(4)
C25 0.026(4) 0.103(6) 0.066(5) 0.037(4) -0.010(4) -0.018(4)
C26 0.039(4) 0.073(5) 0.069(5) -0.006(4) 0.003(3) -0.030(4)
C27 0.011(3) 0.052(4) 0.038(3) 0.003(3) 0.001(2) 0.002(3)
C28 0.036(5) 0.026(5) 0.047(5) 0.000 0.000(4) 0.000
C29 0.036(5) 0.024(5) 0.034(5) 0.000 0.001(4) 0.000

loop_
_atom_type_symbol
_atom_type_description
_atom_type_scat_dispersion_real
_atom_type_scat_dispersion_imag
_atom_type_scat_source
C C 0.0033 0.0016 'International Tables Vol C Tables 4.2.6.8 and 6.1.1.4'
H H 0.0000 0.0000 'International Tables Vol C Tables 4.2.6.8 and 6.1.1.4'
N N 0.0061 0.0033 'International Tables Vol C Tables 4.2.6.8 and 6.1.1.4'
Br Br -0.2901 2.4595 'International Tables Vol C Tables 4.2.6.8 and 6.1.1.4'
Co Co 0.3494 0.9721 'International Tables Vol C Tables 4.2.6.8 and 6.1.1.4'

loop_
_geom_angle_atom_site_label_1
_geom_angle_atom_site_label_2
_geom_angle_atom_site_label_3
_geom_angle
_geom_angle_site_symmetry_1
_geom_angle_site_symmetry_3
_geom_angle_publ_flag
N4 Co1 N2 103.43(19) . . ?
N4 Co1 Br1 108.64(13) . . ?
N2 Co1 Br1 106.45(13) . . ?
N4 Co1 Br2 112.79(14) . . ?
N2 Co1 Br2 111.69(14) . . ?
Br1 Co1 Br2 113.21(4) . . ?
C2 C1 C6 119.7(5) . . ?
C2 C1 C29 120.3(5) . . ?
C6 C1 C29 119.6(4) . . ?
C1 C2 C3 120.2(5) . . ?
C1 C2 C7 120.9(5) . . ?
C3 C2 C7 118.8(5) . . ?
C4 C3 C2 120.4(5) . . ?
C4 C3 C8 118.5(5) . . ?
C2 C3 C8 121.1(5) . . ?
C3 C4 C5 120.0(5) . . ?
C3 C4 C12 119.6(5) . . ?
C5 C4 C12 120.4(5) . . ?
C6 C5 C4 119.2(5) . . ?
C6 C5 C13 121.1(5) . . ?
C4 C5 C13 119.5(5) . . ?
C1 C6 C5 119.9(4) . . ?
C1 C6 C14 119.5(4) . . ?
C5 C6 C14 120.6(4) . . ?
C2 C7 H7A 109.5 . . ?
C2 C7 H7B 109.5 . . ?
H7A C7 H7B 109.5 . . ?
C2 C7 H7C 109.5 . . ?
H7A C7 H7C 109.5 . . ?
H7B C7 H7C 109.5 . . ?
N1 C8 C3 109.3(4) . . ?
N1 C8 H8A 109.8 . . ?
C3 C8 H8A 109.8 . . ?
N1 C8 H8B 109.8 . . ?
C3 C8 H8B 109.8 . . ?
H8A C8 H8B 108.3 . . ?
C11 N1 N2 109.7(5) . . ?
C11 N1 C8 129.9(5) . . ?
N2 N1 C8 119.9(4) . . ?
N1 N2 C9 105.2(4) . . ?
N1 N2 Co1 130.0(4) . . ?
C9 N2 Co1 124.5(4) . . ?
N2 C9 C10 110.6(5) . . ?
N2 C9 H9 124.7 . . ?
C10 C9 H9 124.7 . . ?
C11 C10 C9 104.9(5) . . ?
C11 C10 H10 127.6 . . ?
C9 C10 H10 127.6 . . ?
N1 C11 C10 109.7(5) . . ?
N1 C11 H11 125.2 . . ?
C10 C11 H11 125.2 . . ?
C4 C12 H12A 109.5 . . ?
C4 C12 H12B 109.5 . . ?
H12A C12 H12B 109.5 . . ?
C4 C12 H12C 109.5 . . ?
H12A C12 H12C 109.5 . . ?
H12B C12 H12C 109.5 . . ?
C5 C13 C15 118.7(4) . 4_457 ?
C5 C13 H13A 107.6 . . ?
C15 C13 H13A 107.6 4_457 . ?
C5 C13 H13B 107.6 . . ?
C15 C13 H13B 107.6 4_457 . ?
H13A C13 H13B 107.1 . . ?
C6 C14 H14A 109.5 . . ?
C6 C14 H14B 109.5 . . ?
H14A C14 H14B 109.5 . . ?
C6 C14 H14C 109.5 . . ?
H14A C14 H14C 109.5 . . ?
H14B C14 H14C 109.5 . . ?
C16 C15 C20 119.1(5) . . ?
C16 C15 C13 121.1(5) . 4_557 ?
C20 C15 C13 119.6(5) . 4_557 ?
C17 C16 C15 120.2(5) . . ?
C17 C16 C21 119.5(5) . . ?
C15 C16 C21 120.3(5) . . ?
C18 C17 C16 120.9(5) . . ?
C18 C17 C22 121.2(5) . . ?
C16 C17 C22 117.8(5) . . ?
C17 C18 C19 119.8(5) . . ?
C17 C18 C26 121.0(5) . . ?
C19 C18 C26 119.2(5) . . ?
C20 C19 C18 118.5(5) . . ?
C20 C19 C28 120.2(4) . . ?
C18 C19 C28 121.1(5) . . ?
C19 C20 C15 121.2(5) . . ?
C19 C20 C27 120.5(4) . . ?
C15 C20 C27 118.3(5) . . ?
C16 C21 H21A 109.5 . . ?
C16 C21 H21B 109.5 . . ?
H21A C21 H21B 109.5 . . ?
C16 C21 H21C 109.5 . . ?
H21A C21 H21C 109.5 . . ?
H21B C21 H21C 109.5 . . ?
N3 C22 C17 113.1(4) . . ?
N3 C22 H22A 109.0 . . ?
C17 C22 H22A 109.0 . . ?
N3 C22 H22B 109.0 . . ?
C17 C22 H22B 109.0 . . ?
H22A C22 H22B 107.8 . . ?
C25 N3 N4 109.4(5) . . ?
C25 N3 C22 131.8(5) . . ?
N4 N3 C22 118.7(4) . . ?
C23 N4 N3 105.1(4) . . ?
C23 N4 Co1 130.7(4) . . ?
N3 N4 Co1 124.2(3) . . ?
N4 C23 C24 111.4(5) . . ?
N4 C23 H23 124.3 . . ?
C24 C23 H23 124.3 . . ?
C23 C24 C25 104.3(6) . . ?
C23 C24 H24 127.8 . . ?
C25 C24 H24 127.8 . . ?
N3 C25 C24 109.6(6) . . ?
N3 C25 H25 125.2 . . ?
C24 C25 H25 125.2 . . ?
C18 C26 H26A 109.5 . . ?
C18 C26 H26B 109.5 . . ?
H26A C26 H26B 109.5 . . ?
C18 C26 H26C 109.5 . . ?
H26A C26 H26C 109.5 . . ?
H26B C26 H26C 109.5 . . ?
C20 C27 H27A 109.5 . . ?
C20 C27 H27B 109.5 . . ?
H27A C27 H27B 109.5 . . ?
C20 C27 H27C 109.5 . . ?
H27A C27 H27C 109.5 . . ?
H27B C27 H27C 109.5 . . ?
C19 C28 C19 120.8(6) . 3_656 ?
C19 C28 H28A 107.1 . . ?
C19 C28 H28A 107.1 3_656 . ?
C19 C28 H28B 107.1 . . ?
C19 C28 H28B 107.1 3_656 . ?
H28A C28 H28B 106.8 . . ?
C1 C29 C1 120.4(6) . 3_557 ?
C1 C29 H29A 107.2 . . ?
C1 C29 H29A 107.2 3_557 . ?
C1 C29 H29B 107.2 . . ?
C1 C29 H29B 107.2 3_557 . ?
H29A C29 H29B 106.8 . . ?

loop_
_geom_bond_atom_site_label_1
_geom_bond_atom_site_label_2
_geom_bond_distance
_geom_bond_site_symmetry_2
_geom_bond_publ_flag
Co1 N4 1.999(5) . ?
Co1 N2 2.018(4) . ?
Co1 Br1 2.3717(9) . ?
Co1 Br2 2.3752(10) . ?
C1 C2 1.393(7) . ?
C1 C6 1.405(7) . ?
C1 C29 1.516(6) . ?
C2 C3 1.403(7) . ?
C2 C7 1.528(7) . ?
C3 C4 1.387(7) . ?
C3 C8 1.501(7) . ?
C4 C5 1.408(7) . ?
C4 C12 1.521(7) . ?
C5 C6 1.409(7) . ?
C5 C13 1.507(7) . ?
C6 C14 1.498(6) . ?
C7 H7A 0.9800 . ?
C7 H7B 0.9800 . ?
C7 H7C 0.9800 . ?
C8 N1 1.495(6) . ?
C8 H8A 0.9900 . ?
C8 H8B 0.9900 . ?
N1 C11 1.340(6) . ?
N1 N2 1.364(5) . ?
N2 C9 1.362(6) . ?
C9 C10 1.384(7) . ?
C9 H9 0.9500 . ?
C10 C11 1.359(7) . ?
C10 H10 0.9500 . ?
C11 H11 0.9500 . ?
C12 H12A 0.9800 . ?
C12 H12B 0.9800 . ?
C12 H12C 0.9800 . ?
C13 C15 1.539(7) 4_457 ?
C13 H13A 0.9900 . ?
C13 H13B 0.9900 . ?
C14 H14A 0.9800 . ?
C14 H14B 0.9800 . ?
C14 H14C 0.9800 . ?
C15 C16 1.395(7) . ?
C15 C20 1.401(7) . ?
C15 C13 1.539(7) 4_557 ?
C16 C17 1.386(7) . ?
C16 C21 1.510(7) . ?
C17 C18 1.384(7) . ?
C17 C22 1.493(7) . ?
C18 C19 1.420(7) . ?
C18 C26 1.528(8) . ?
C19 C20 1.388(7) . ?
C19 C28 1.511(6) . ?
C20 C27 1.545(7) . ?
C21 H21A 0.9800 . ?
C21 H21B 0.9800 . ?
C21 H21C 0.9800 . ?
C22 N3 1.447(6) . ?
C22 H22A 0.9900 . ?
C22 H22B 0.9900 . ?
N3 C25 1.307(7) . ?
N3 N4 1.376(5) . ?
N4 C23 1.350(6) . ?
C23 C24 1.351(8) . ?
C23 H23 0.9500 . ?
C24 C25 1.389(8) . ?
C24 H24 0.9500 . ?
C25 H25 0.9500 . ?
C26 H26A 0.9800 . ?
C26 H26B 0.9800 . ?
C26 H26C 0.9800 . ?
C27 H27A 0.9800 . ?
C27 H27B 0.9800 . ?
C27 H27C 0.9800 . ?
C28 C19 1.511(6) 3_656 ?
C28 H28A 0.9900 . ?
C28 H28B 0.9900 . ?
C29 C1 1.516(6) 3_557 ?
C29 H29A 0.9900 . ?
C29 H29B 0.9900 . ?

loop_
_platon_squeeze_void_nr
_platon_squeeze_void_average_x
_platon_squeeze_void_average_y
_platon_squeeze_void_average_z
_platon_squeeze_void_volume
_platon_squeeze_void_count_electrons
1 -0.003 0.490 -0.026 4823.8 977.6
